data_2001733
loop_
_publ_author_name
'Ferguson, G.'
'Patterson, K. H.'
'Smith, D. M.'

_publ_section_title
;
 1,4-Bis(4-chlorobenzoyl)-2,3,5,6-tetramethylbenzene
;
_journal_issue 1
_journal_name_full 'Acta Crystallographica Section C'
_journal_page_first 190
_journal_page_last 192
_journal_paper_doi 10.1107/S0108270192010539
_journal_volume 49
_journal_year 1993
_chemical_formula_moiety 'C24 H20 Cl2 O2 '
_chemical_formula_sum 'C24 H20 Cl2 O2'
_chemical_formula_weight 411.32
_chemical_name_systematic
;
1,4-bis(4'-chlorobenzoyl)-2,3,5,6-tetramethylbenzene
;
_space_group_IT_number 2
_symmetry_cell_setting triclinic
_symmetry_space_group_name_Hall '-P 1'
_symmetry_space_group_name_H-M 'P -1'
_cell_angle_alpha 103.990(19)
_cell_angle_beta 97.880(13)
_cell_angle_gamma 80.760(13)
_cell_formula_units_Z 1
_cell_length_a 8.1456(19)
_cell_length_b 10.830(3)
_cell_length_c 6.0122(10)
_cell_measurement_reflns_used 25
_cell_measurement_temperature 293
_cell_measurement_theta_max 18.00
_cell_measurement_theta_min 10.00
_cell_volume 505.3(2)
_diffrn_ambient_temperature 293
_diffrn_measurement_device 'Enraf-Nonius CAD-4    '
_diffrn_measurement_method '\q/2\q scan b/P/b '
_diffrn_radiation_monochromator graphite
_diffrn_radiation_source 'xray tube'
_diffrn_radiation_type 'Mo K\a'
_diffrn_radiation_wavelength 0.70930
_diffrn_reflns_av_R_equivalents 0.000
_diffrn_reflns_limit_h_max 10
_diffrn_reflns_limit_h_min -10
_diffrn_reflns_limit_k_max 13
_diffrn_reflns_limit_k_min 0
_diffrn_reflns_limit_l_max 7
_diffrn_reflns_limit_l_min -7
_diffrn_reflns_number 2184
_diffrn_reflns_theta_max 26.88
_diffrn_reflns_theta_min 0.00
_diffrn_standards_decay_% 0.0
_diffrn_standards_interval_time 120
_diffrn_standards_number 3
_exptl_absorpt_coefficient_mu 0.34
_exptl_absorpt_correction_T_max 1.0000
_exptl_absorpt_correction_T_min 1.0000
_exptl_absorpt_correction_type none
_exptl_crystal_colour block
_exptl_crystal_density_diffrn 1.352
_exptl_crystal_description colourless
_exptl_crystal_F_000 214
_exptl_crystal_size_max 0.36
_exptl_crystal_size_mid 0.42
_exptl_crystal_size_min 0.51
_refine_diff_density_max 0.22
_refine_diff_density_min -0.21
_refine_ls_extinction_coef 844(7)
_refine_ls_extinction_method Larson
_refine_ls_goodness_of_fit_obs 1.89
_refine_ls_hydrogen_treatment refall
_refine_ls_matrix_type full
_refine_ls_number_parameters 168
_refine_ls_number_reflns 1666
_refine_ls_R_factor_all 0.052
_refine_ls_R_factor_obs 0.040
_refine_ls_shift/esd_max 0.001
_refine_ls_structure_factor_coef F
_refine_ls_weighting_details 'w = 1/[\s^2^(F)+0.0008F^2^]'
_refine_ls_weighting_scheme calc
_refine_ls_wR_factor_all 0.067
_refine_ls_wR_factor_obs 0.065
_reflns_number_observed 1666
_reflns_number_total 2184
_reflns_observed_criterion 'Inet > 3.0\s(Inet)'
_cod_data_source_file mu1021.cif
_cod_data_source_block SMITHC24
_cod_depositor_comments
;
The following automatic conversions were performed:
'_symmetry_cell_setting' value 'Triclinic' changed to 'triclinic'
according to '/home/saulius/struct/CIF-dictionaries/cif_core.dic'
dictionary named 'cif_core.dic' version 2.4.1 from 2010-06-29.

Automatic conversion script
Id: cif_fix_enum 1527 2010-12-29 10:47:43Z saulius 

The following automatic conversions were performed:

'_symmetry_cell_setting' value 'Triclinic' changed to 'triclinic'
according to /home/saulius/struct/CIF-dictionaries/cif_core.dic
dictionary named 'cif_core.dic' version 2.4.1 from 2010-06-29.

Automatic conversion script
Id: cif_fix_values 1715 2011-07-08 13:25:40Z adriana 

The following automatic conversions were performed:

'_refine_ls_weighting_scheme' value '1/[\s^2^(F)+0.0008F^2^]' was
changed to 'calc'. New tag '_refine_ls_weighting_details' was
created. The value of the new tag was set to 'w =
1/[\s^2^(F)+0.0008F^2^]'.

Automatic conversion script
Id: cif_fix_values 3143 2015-03-26 13:38:13Z robertas 
;
_cod_original_formula_sum 'C24 H20 Cl2 O2 '
_cod_database_code 2001733

loop_
_symmetry_equiv_pos_as_xyz
x,y,z
-x,-y,-z

loop_
_atom_site_aniso_label
_atom_site_aniso_U_11
_atom_site_aniso_U_22
_atom_site_aniso_U_33
_atom_site_aniso_U_12
_atom_site_aniso_U_13
_atom_site_aniso_U_23
_atom_site_aniso_type_symbol
Cl 0.0744(4) 0.0462(3) 0.0969(5) -0.0050(5) 0.0179(7) 0.0604(6) Cl
O 0.1097(14) 0.0635(10) 0.0769(11) 0.0241(19) 0.112(2) 0.0621(17) O
C(1) 0.0586(11) 0.0339(8) 0.0414(9) -0.0025(15) 0.0298(16) 0.0230(14) C
C(2) 0.0605(11) 0.0378(9) 0.0366(9) -0.0116(16) 0.0190(16) 0.0195(14) C
C(21) 0.0762(16) 0.0589(14) 0.0472(13) -0.018(2) 0.011(2) 0.003(2) C
C(6) 0.0544(11) 0.0385(9) 0.0444(10) -0.0110(15) 0.0176(16) 0.0303(15) C
C(61) 0.0571(13) 0.0616(14) 0.0606(14) -0.010(2) 0.008(2) 0.041(2) C
C(7) 0.0631(12) 0.0453(10) 0.0457(10) 0.0005(18) 0.0378(18) 0.0245(16) C
C(1') 0.0471(10) 0.0393(9) 0.0399(9) -0.0004(15) 0.0203(15) 0.0138(15) C
C(2') 0.0558(11) 0.0397(10) 0.0437(10) 0.0019(16) 0.0334(17) 0.0153(15) C
C(3') 0.0554(11) 0.0504(11) 0.0478(11) -0.0101(17) 0.0205(18) 0.0322(17) C
C(4') 0.0458(10) 0.0379(9) 0.0583(12) -0.0100(15) -0.0013(17) 0.0274(16) C
C(5') 0.0506(11) 0.0403(10) 0.0563(11) 0.0007(16) 0.0235(18) 0.0081(17) C
C(6') 0.0513(11) 0.0449(10) 0.0450(10) 0.0009(16) 0.0288(17) 0.0112(16) C

loop_
_atom_site_label
_atom_site_fract_x
_atom_site_fract_y
_atom_site_fract_z
_atom_site_U_iso_or_equiv
_atom_site_thermal_displace_type
_atom_site_calc_flag
_atom_site_refinement_flags
_atom_site_type_symbol
Cl -0.28870(8) 0.71080(5) -0.03649(12) 0.0706(5) Uani ? . Cl
O -0.3121(3) 0.19557(17) 0.3764(3) 0.0789(12) Uani ? . O
C(1) -0.1125(3) 0.09638(16) 0.1098(3) 0.0437(9) Uani ? . C
C(2) 0.0511(3) 0.07832(16) 0.2138(3) 0.0444(10) Uani ? . C
C(21) 0.1028(4) 0.1609(3) 0.4462(4) 0.0627(15) Uani ? . C
C(6) -0.1663(2) 0.01946(16) -0.1022(3) 0.0445(10) Uani ? . C
C(61) -0.3443(3) 0.0413(3) -0.2069(5) 0.0591(13) Uani ? . C
C(7) -0.2327(3) 0.20609(19) 0.2261(3) 0.0506(11) Uani ? . C
C(1') -0.2456(2) 0.33118(17) 0.1581(3) 0.0425(9) Uani ? . C
C(2') -0.1736(3) 0.34135(19) -0.0319(3) 0.0464(10) Uani ? . C
C(3') -0.1876(3) 0.4577(2) -0.0937(4) 0.0501(10) Uani ? . C
C(4') -0.2730(2) 0.56464(18) 0.0392(4) 0.0475(10) Uani ? . C
C(5') -0.3463(3) 0.5575(2) 0.2294(4) 0.0504(11) Uani ? . C
C(6') -0.3318(3) 0.44063(18) 0.2871(3) 0.0477(10) Uani ? . C
H(211) 0.028(4) 0.236(4) 0.481(6) 0.111(11) Uiso ? . H
H(212) 0.209(4) 0.181(3) 0.451(5) 0.087(10) Uiso ? . H
H(213) 0.128(4) 0.110(3) 0.563(6) 0.105(10) Uiso ? . H
H(611) -0.392(4) -0.036(3) -0.223(5) 0.088(9) Uiso ? . H
H(612) -0.417(4) 0.099(3) -0.108(5) 0.094(10) Uiso ? . H
H(613) -0.346(5) 0.072(4) -0.334(7) 0.116(12) Uiso ? . H
H(2') -0.123(2) 0.271(2) -0.121(3) 0.039(5) Uiso ? . H
H(3') -0.142(3) 0.466(2) -0.234(4) 0.052(6) Uiso ? . H
H(5') -0.405(3) 0.628(2) 0.319(4) 0.053(6) Uiso ? . H
H(6') -0.372(3) 0.426(2) 0.430(5) 0.068(7) Uiso ? . H

loop_
_atom_type_symbol
_atom_type_description
_atom_type_scat_dispersion_real
_atom_type_scat_dispersion_imag
_atom_type_scat_source
C ? 0.002 0.002 'International Tables Vol. IV Table 2.2B'
H ? 0.000 0.000 'International Tables Vol. IV Table 2.2B'
Cl ? 0.132 0.159 'International Tables Vol. IV Table 2.2B'
O ? 0.008 0.006 'International Tables Vol. IV Table 2.2B'

loop_
_geom_angle_atom_site_label_1
_geom_angle_atom_site_label_2
_geom_angle_atom_site_label_3
_geom_angle_site_symmetry_1
_geom_angle_site_symmetry_2
_geom_angle_site_symmetry_3
_geom_angle
_geom_angle_publ_flag
C(2) C(1) C(6) . . . 122.35(17) yes
C(2) C(1) C(7) . . . 118.52(17) yes
C(6) C(1) C(7) . . . 119.08(18) yes
C(1) C(2) C(21) . . . 120.70(19) yes
C(1) C(2) C(6) . . 2_555 119.11(16) yes
C(21) C(2) C(6) . . 2_555 120.2(2) yes
C(2) C(21) H(211) . . . 111.(2) no
C(2) C(21) H(212) . . . 110.6(19) no
C(2) C(21) H(213) . . . 110.5(19) no
H(211) C(21) H(212) . . . 110(3) no
H(211) C(21) H(213) . . . 116(3) no
H(212) C(21) H(213) . . . 96(3) no
C(1) C(6) C(2) . . 2_555 118.53(18) yes
C(1) C(6) C(61) . . . 120.62(18) yes
C(2) C(6) C(61) 2_555 . . 120.85(18) yes
C(6) C(61) H(611) . . . 107.4(18) no
C(6) C(61) H(612) . . . 114.6(19) no
C(6) C(61) H(613) . . . 109.(2) no
H(611) C(61) H(612) . . . 99(3) no
H(611) C(61) H(613) . . . 118(3) no
H(612) C(61) H(613) . . . 108(3) no
O C(7) C(1) . . . 121.82(18) yes
O C(7) C(1') . . . 120.63(18) yes
C(1) C(7) C(1') . . . 117.49(16) yes
C(7) C(1') C(2') . . . 121.49(16) yes
C(7) C(1') C(6') . . . 119.61(17) yes
C(2') C(1') C(6') . . . 118.90(18) yes
C(1') C(2') C(3') . . . 120.85(18) yes
C(1') C(2') H(2') . . . 119.9(12) no
C(3') C(2') H(2') . . . 119.2(13) no
C(2') C(3') C(4') . . . 118.70(19) yes
C(2') C(3') H(3') . . . 121.9(12) no
C(4') C(3') H(3') . . . 119.4(12) no
Cl C(4') C(3') . . . 118.73(16) yes
Cl C(4') C(5') . . . 119.52(16) yes
C(3') C(4') C(5') . . . 121.75(18) yes
C(4') C(5') C(6') . . . 118.60(18) yes
C(4') C(5') H(5') . . . 122.9(14) no
C(6') C(5') H(5') . . . 118.5(14) no
C(1') C(6') C(5') . . . 121.18(19) yes
C(1') C(6') H(6') . . . 113.4(14) no
C(5') C(6') H(6') . . . 125.2(14) no

loop_
_geom_bond_atom_site_label_1
_geom_bond_atom_site_label_2
_geom_bond_site_symmetry_1
_geom_bond_site_symmetry_2
_geom_bond_distance
_geom_bond_publ_flag
Cl C(4') . . 1.7309(19) yes
O C(7) . . 1.218(2) yes
C(1) C(2) . . 1.397(3) yes
C(1) C(6) . . 1.400(3) yes
C(1) C(7) . . 1.507(3) yes
C(2) C(21) . . 1.512(3) yes
C(2) C(6) . 2_555 1.401(3) yes
C(21) H(211) . . 0.93(4) no
C(21) H(212) . . 0.92(3) no
C(21) H(213) . . 0.98(4) no
C(6) C(61) . . 1.506(3) yes
C(61) H(611) . . 0.96(3) no
C(61) H(612) . . 0.95(3) no
C(61) H(613) . . 0.90(4) no
C(7) C(1') . . 1.491(3) yes
C(1') C(2') . . 1.388(3) yes
C(1') C(6') . . 1.391(3) yes
C(2') C(3') . . 1.382(3) yes
C(2') H(2') . . 0.89(2) no
C(3') C(4') . . 1.382(3) yes
C(3') H(3') . . 1.00(2) no
C(4') C(5') . . 1.384(3) yes
C(5') C(6') . . 1.374(3) yes
C(5') H(5') . . 0.93(2) no
C(6') H(6') . . 1.01(3) no

loop_
_geom_contact_atom_site_label_1
_geom_contact_atom_site_label_2
_geom_contact_distance
_geom_contact_site_symmetry_1
_geom_contact_site_symmetry_2
_geom_contact_publ_flag
C(1) C(2') 2.926(3) . . yes
C(21) C(61)a 2.933(3) . 2_555 yes

loop_
_geom_torsion_atom_site_label_1
_geom_torsion_atom_site_label_2
_geom_torsion_atom_site_label_3
_geom_torsion_atom_site_label_4
_geom_torsion_site_symmetry_1
_geom_torsion_site_symmetry_2
_geom_torsion_site_symmetry_3
_geom_torsion_site_symmetry_4
_geom_torsion
_geom_torsion_publ_flag
C(6) C(1) C(2) C(21) . . . . -178.2(2) no
C(6) C(1) C(2) C(6) . . . 2_555 0.50(10) no
C(7) C(1) C(2) C(21) . . . . 4.30(10) no
C(7) C(1) C(2) C(6) . . . 2_555 -177.0(2) no
C(2) C(1) C(6) C(61) . . . . 179.3(2) no
C(2) C(1) C(6) C(2) . . . 2_555 -0.50(10) no
C(7) C(1) C(6) C(61) . . . . -3.20(10) no
C(7) C(1) C(6) C(2) . . . 2_555 177.0(2) no
C(2) C(1) C(7) O . . . . -85.5(2) no
C(2) C(1) C(7) C(1') . . . . 91.7(2) no
C(6) C(1) C(7) O . . . . 97.0(2) no
C(6) C(1) C(7) C(1') . . . . -85.8(2) no
C(1) C(2) C(6) C(1) . . 2_555 2_555 -0.50(10) no
C(1) C(2) C(6) C(61) . . 2_555 2_555 179.3(2) no
C(21) C(2) C(6) C(1) . . 2_555 2_555 178.2(2) no
C(21) C(2) C(6) C(61) . . 2_555 2_555 -2.00(10) no
O C(7) C(1') C(2') . . . . -171.6(3) no
O C(7) C(1') C(6') . . . . 8.30(10) no
C(1) C(7) C(1') C(2') . . . . 11.20(10) no
C(1) C(7) C(1') C(6') . . . . -168.9(2) no
C(7) C(1') C(2') C(3') . . . . 179.5(2) no
C(6') C(1') C(2') C(3') . . . . -0.40(10) no
C(7) C(1') C(6') C(5') . . . . -180.0(2) no
C(2') C(1') C(6') C(5') . . . . 0.00(10) no
C(1') C(2') C(3') C(4') . . . . 0.90(10) no
C(2') C(3') C(4') Cl . . . . 179.3(2) no
C(2') C(3') C(4') C(5') . . . . -0.90(10) no
Cl C(4') C(5') C(6') . . . . -179.7(2) no
C(3') C(4') C(5') C(6') . . . . 0.50(10) no
C(4') C(5') C(6') C(1') . . . . 0.00(10) no
